data_1549876
loop_
_publ_author_name
'Glassner, Mathias'
'Verbraeken, Bart'
'Jerca, Valentin Victor'
'Van Hecke, Kristof'
'Tsanaktsidis, John'
'Hoogenboom, Richard'

_publ_section_title
;
 Poly(2-oxazoline)s with pendant cubane groups
;
_journal_issue 39
_journal_name_full 'Polymer Chemistry'
_journal_page_first 4840
_journal_paper_doi 10.1039/C8PY01037D
_journal_volume 9
_journal_year 2018
_chemical_formula_moiety 'C13 H14 Cl N O3'
_chemical_formula_sum 'C13 H14 Cl N O3'
_chemical_formula_weight 267.70
_space_group_crystal_system orthorhombic
_space_group_IT_number 61
_space_group_name_Hall '-P 2ac 2ab'
_space_group_name_H-M_alt 'P b c a'
_symmetry_space_group_name_Hall '-P 2ac 2ab'
_symmetry_space_group_name_H-M 'P b c a'
_atom_sites_solution_hydrogens mixed
_atom_sites_solution_primary direct
_audit_creation_date 2015-09-18
_audit_creation_method
;
Olex2 1.2
(compiled 2015.01.26 svn.r3151 for OlexSys, GUI svn.r4998)
;
_audit_update_record
;
2018-07-09 deposited with the CCDC.
2018-08-30 downloaded from the CCDC.
;
_cell_angle_alpha 90
_cell_angle_beta 90
_cell_angle_gamma 90
_cell_formula_units_Z 8
_cell_length_a 9.1082(5)
_cell_length_b 10.2539(6)
_cell_length_c 25.5319(15)
_cell_measurement_reflns_used 3156
_cell_measurement_temperature 100.0(1)
_cell_measurement_theta_max 74.4850
_cell_measurement_theta_min 3.4240
_cell_volume 2384.5(2)
_computing_cell_refinement
;
CrysAlisPro, Agilent Technologies,
Version 1.171.37.35 (release 13-08-2014 CrysAlis171 .NET)
(compiled Aug 13 2014,18:06:01)
;
_computing_data_collection
;
CrysAlisPro, Agilent Technologies,
Version 1.171.37.35 (release 13-08-2014 CrysAlis171 .NET)
(compiled Aug 13 2014,18:06:01)
;
_computing_data_reduction
;
CrysAlisPro, Agilent Technologies,
Version 1.171.37.35 (release 13-08-2014 CrysAlis171 .NET)
(compiled Aug 13 2014,18:06:01)
;
_computing_molecular_graphics 'Olex2 (Dolomanov et al., 2009)'
_computing_publication_material 'Olex2 (Dolomanov et al., 2009)'
_computing_structure_refinement 'ShelXL (Sheldrick, 2008)'
_computing_structure_solution 'ShelXS (Sheldrick, 2008)'
_diffrn_ambient_environment N~2~
_diffrn_ambient_temperature 100.0(1)
_diffrn_detector 'CCD plate'
_diffrn_detector_area_resol_mean 10.4839
_diffrn_detector_type Atlas
_diffrn_measured_fraction_theta_full 0.999
_diffrn_measured_fraction_theta_max 0.982
_diffrn_measurement_details
;
#__ type_ start__ end____ width___ exp.time_
  1 omega -119.00  -11.00   1.0000    1.0000
omega____ theta____ kappa____ phi______ frames
    -      -41.9298  -27.0000   77.0000 108

#__ type_ start__ end____ width___ exp.time_
  2 omega   65.00  122.00   1.0000    1.0000
omega____ theta____ kappa____ phi______ frames
    -       41.9298  168.0000  103.0000 57

#__ type_ start__ end____ width___ exp.time_
  3 omega   32.00   92.00   1.0000    6.0000
omega____ theta____ kappa____ phi______ frames
    -      109.1316  -27.0000   77.0000 60

#__ type_ start__ end____ width___ exp.time_
  4 omega   34.00  117.00   1.0000    6.0000
omega____ theta____ kappa____ phi______ frames
    -      109.1316 -115.0000 -130.0000 83

#__ type_ start__ end____ width___ exp.time_
  5 omega  101.00  178.00   1.0000    6.0000
omega____ theta____ kappa____ phi______ frames
    -      109.1316  100.0000   60.0000 77

#__ type_ start__ end____ width___ exp.time_
  6 omega  -50.00   32.00   1.0000    1.0000
omega____ theta____ kappa____ phi______ frames
    -      -41.9298   38.0000  -30.0000 82

#__ type_ start__ end____ width___ exp.time_
  7 omega  -50.00   32.00   1.0000    1.0000
omega____ theta____ kappa____ phi______ frames
    -      -41.9298   38.0000  -90.0000 82

#__ type_ start__ end____ width___ exp.time_
  8 omega   33.00   91.00   1.0000    6.0000
omega____ theta____ kappa____ phi______ frames
    -      109.1316  -30.0000    0.0000 58

#__ type_ start__ end____ width___ exp.time_
  9 omega   26.00  109.00   1.0000    6.0000
omega____ theta____ kappa____ phi______ frames
    -      109.1316  -94.0000  -90.0000 83

#__ type_ start__ end____ width___ exp.time_
 10 omega   33.00   91.00   1.0000    6.0000
omega____ theta____ kappa____ phi______ frames
    -      109.1316  -30.0000   90.0000 58

#__ type_ start__ end____ width___ exp.time_
 11 omega   33.00   91.00   1.0000    6.0000
omega____ theta____ kappa____ phi______ frames
    -      109.1316  -30.0000  -30.0000 58

#__ type_ start__ end____ width___ exp.time_
 12 omega -116.00  -91.00   1.0000    1.0000
omega____ theta____ kappa____ phi______ frames
    -      -41.9298  -38.0000 -180.0000 25

#__ type_ start__ end____ width___ exp.time_
 13 omega -115.00  -14.00   1.0000    1.0000
omega____ theta____ kappa____ phi______ frames
    -      -41.9298  -57.0000  -60.0000 101
;
_diffrn_measurement_device 'four-circle diffractometer'
_diffrn_measurement_device_type 'SuperNova, Dual, Cu at zero, Atlas'
_diffrn_measurement_method '\w scans'
_diffrn_orient_matrix_UB_11 0.1593204000
_diffrn_orient_matrix_UB_12 0.0497269000
_diffrn_orient_matrix_UB_13 0.0043883000
_diffrn_orient_matrix_UB_21 0.0199330000
_diffrn_orient_matrix_UB_22 -0.0185264000
_diffrn_orient_matrix_UB_23 -0.0594215000
_diffrn_orient_matrix_UB_31 -0.0531171000
_diffrn_orient_matrix_UB_32 0.1406531000
_diffrn_orient_matrix_UB_33 -0.0093353000
_diffrn_radiation_monochromator mirror
_diffrn_radiation_probe x-ray
_diffrn_radiation_type CuK\a
_diffrn_radiation_wavelength 1.54184
_diffrn_reflns_av_R_equivalents 0.0880
_diffrn_reflns_av_unetI/netI 0.0603
_diffrn_reflns_Laue_measured_fraction_full 0.999
_diffrn_reflns_Laue_measured_fraction_max 0.982
_diffrn_reflns_limit_h_max 10
_diffrn_reflns_limit_h_min -11
_diffrn_reflns_limit_k_max 12
_diffrn_reflns_limit_k_min -8
_diffrn_reflns_limit_l_max 32
_diffrn_reflns_limit_l_min -31
_diffrn_reflns_number 11937
_diffrn_reflns_point_group_measured_fraction_full 0.999
_diffrn_reflns_point_group_measured_fraction_max 0.982
_diffrn_reflns_theta_full 67.684
_diffrn_reflns_theta_max 75.247
_diffrn_reflns_theta_min 3.462
_diffrn_source 'sealed X-ray tube'
_diffrn_source_type 'SuperNova (Cu) X-ray Source'
_exptl_absorpt_coefficient_mu 2.853
_exptl_absorpt_correction_T_max 0.996
_exptl_absorpt_correction_T_min 0.979
_exptl_absorpt_correction_type gaussian
_exptl_absorpt_process_details
;
CrysAlisPro, Agilent Technologies,
Version 1.171.37.35 (release 13-08-2014 CrysAlis171 .NET)
(compiled Aug 13 2014,18:06:01)
Numerical absorption correction based on gaussian integration over
            a multifaceted crystal model
Empirical absorption correction using spherical harmonics,
 implemented in SCALE3 ABSPACK scaling algorithm.
;
_exptl_crystal_colour 'clear colourless'
_exptl_crystal_colour_lustre clear
_exptl_crystal_colour_primary colourless
_exptl_crystal_density_diffrn 1.491
_exptl_crystal_description plate
_exptl_crystal_F_000 1120
_exptl_crystal_size_max 0.4478
_exptl_crystal_size_mid 0.1536
_exptl_crystal_size_min 0.0469
_refine_diff_density_max 0.674
_refine_diff_density_min -0.417
_refine_diff_density_rms 0.109
_refine_ls_extinction_method none
_refine_ls_goodness_of_fit_ref 1.017
_refine_ls_hydrogen_treatment mixed
_refine_ls_matrix_type full
_refine_ls_number_parameters 167
_refine_ls_number_reflns 2425
_refine_ls_number_restraints 0
_refine_ls_restrained_S_all 1.017
_refine_ls_R_factor_all 0.0822
_refine_ls_R_factor_gt 0.0668
_refine_ls_shift/su_max 0.000
_refine_ls_shift/su_mean 0.000
_refine_ls_structure_factor_coef Fsqd
_refine_ls_weighting_details 'w=1/[\s^2^(Fo^2^)+(0.1260P)^2^+1.1614P] where P=(Fo^2^+2Fc^2^)/3'
_refine_ls_weighting_scheme calc
_refine_ls_wR_factor_gt 0.1763
_refine_ls_wR_factor_ref 0.2002
_reflns_Friedel_coverage 0.000
_reflns_number_gt 1904
_reflns_number_total 2425
_reflns_threshold_expression 'I > 2\s(I)'
_cod_data_source_file c8py01037d2.cif
_cod_data_source_block rh059
_cod_depositor_comments 'Adding full bibliography for 1549874--1549876.cif.'
_cod_database_code 1549876
_shelxl_version_number 2013-4
_chemical_oxdiff_formula 'C13 H14 Cl N O3'
_shelx_space_group_comment
;
The symmetry employed for this shelxl refinement is uniquely defined
by the following loop, which should always be used as a source of
symmetry information in preference to the above space-group names.
They are only intended as comments.
;
_reflns_odcompleteness_completeness 99.92
_reflns_odcompleteness_iscentric 1
_reflns_odcompleteness_theta 66.97
_olex2_refinement_description
;
1. Fixed Uiso
 At 1.2 times of:
  All C(H) groups, All C(H,H) groups, All N(H) groups
 At 1.5 times of:
  All C(H,H,H) groups
2.a Ternary CH refined with riding coordinates:
 C5(H5), C6(H6), C7(H7), C8(H8), C9(H9), C11(H11)
2.b Secondary CH2 refined with riding coordinates:
 C1(H1A,H1B), C2(H2A,H2B)
2.c Idealised Me refined as rotating group:
 C13(H13A,H13B,H13C)
;
_olex2_exptl_crystal_mounting_method 'mounted on a nylon loop'
_olex2_submission_special_instructions 'No special instructions were received'

loop_
_space_group_symop_operation_xyz
'x, y, z'
'-x+1/2, -y, z+1/2'
'x+1/2, -y+1/2, -z'
'-x, y+1/2, -z+1/2'
'-x, -y, -z'
'x-1/2, y, -z-1/2'
'-x-1/2, y-1/2, z'
'x, -y-1/2, z-1/2'

loop_
_atom_site_label
_atom_site_type_symbol
_atom_site_fract_x
_atom_site_fract_y
_atom_site_fract_z
_atom_site_U_iso_or_equiv
_atom_site_adp_type
_atom_site_occupancy
_atom_site_site_symmetry_order
_atom_site_calc_flag
_atom_site_refinement_flags_posn
Cl1 Cl 0.99461(8) 0.60432(7) 0.33549(3) 0.0279(3) Uani 1 1 d .
O1 O 0.7642(2) 0.9111(2) 0.42617(8) 0.0223(5) Uani 1 1 d .
O2 O 0.8612(2) 0.7336(2) 0.69080(8) 0.0265(5) Uani 1 1 d .
O3 O 0.6794(3) 0.5911(2) 0.67393(8) 0.0234(5) Uani 1 1 d .
N1 N 0.7400(3) 0.6949(2) 0.40999(9) 0.0189(5) Uani 1 1 d .
H1 H 0.739(4) 0.617(4) 0.4210(16) 0.023 Uiso 1 1 d R
C1 C 0.8672(3) 0.7367(3) 0.32608(11) 0.0241(6) Uani 1 1 d .
H1A H 0.9110 0.8185 0.3395 0.029 Uiso 1 1 calc R
H1B H 0.8482 0.7482 0.2882 0.029 Uiso 1 1 calc R
C2 C 0.7241(3) 0.7109(3) 0.35407(11) 0.0239(6) Uani 1 1 d .
H2A H 0.6561 0.7843 0.3472 0.029 Uiso 1 1 calc R
H2B H 0.6791 0.6310 0.3393 0.029 Uiso 1 1 calc R
C3 C 0.7569(3) 0.7974(3) 0.44210(10) 0.0167(5) Uani 1 1 d .
C4 C 0.7620(3) 0.7659(3) 0.49954(10) 0.0167(5) Uani 1 1 d .
C5 C 0.7587(3) 0.6271(3) 0.52455(10) 0.0181(6) Uani 1 1 d .
H5 H 0.7537 0.5435 0.5044 0.022 Uiso 1 1 calc R
C6 C 0.6421(3) 0.6736(3) 0.56535(10) 0.0180(6) Uani 1 1 d .
H6 H 0.5512 0.6247 0.5752 0.022 Uiso 1 1 calc R
C7 C 0.6457(3) 0.8142(3) 0.54103(10) 0.0172(5) Uani 1 1 d .
H7 H 0.5576 0.8690 0.5331 0.021 Uiso 1 1 calc R
C8 C 0.8891(3) 0.8065(3) 0.53828(10) 0.0183(6) Uani 1 1 d .
H8 H 0.9798 0.8556 0.5283 0.022 Uiso 1 1 calc R
C9 C 0.8859(3) 0.6661(3) 0.56265(10) 0.0197(6) Uani 1 1 d .
H9 H 0.9740 0.6115 0.5707 0.024 Uiso 1 1 calc R
C10 C 0.7681(3) 0.7130(3) 0.60385(11) 0.0187(6) Uani 1 1 d .
C11 C 0.7732(3) 0.8524(3) 0.57931(11) 0.0197(6) Uani 1 1 d .
H11 H 0.7785 0.9355 0.5997 0.024 Uiso 1 1 calc R
C12 C 0.7764(3) 0.6844(3) 0.66070(11) 0.0201(6) Uani 1 1 d .
C13 C 0.6755(4) 0.5531(3) 0.72825(11) 0.0306(7) Uani 1 1 d .
H13A H 0.6171 0.4734 0.7320 0.046 Uiso 1 1 calc GR
H13B H 0.6311 0.6231 0.7490 0.046 Uiso 1 1 calc GR
H13C H 0.7757 0.5370 0.7406 0.046 Uiso 1 1 calc GR

loop_
_atom_site_aniso_label
_atom_site_aniso_U_11
_atom_site_aniso_U_22
_atom_site_aniso_U_33
_atom_site_aniso_U_23
_atom_site_aniso_U_13
_atom_site_aniso_U_12
Cl1 0.0275(4) 0.0316(5) 0.0246(5) -0.0037(3) -0.0022(2) 0.0069(3)
O1 0.0288(10) 0.0172(10) 0.0208(9) 0.0007(8) 0.0014(8) 0.0009(8)
O2 0.0299(11) 0.0294(11) 0.0202(9) -0.0003(8) -0.0020(8) -0.0039(9)
O3 0.0322(11) 0.0217(10) 0.0162(9) 0.0005(7) 0.0006(8) -0.0043(9)
N1 0.0238(12) 0.0156(12) 0.0173(11) 0.0003(9) 0.0007(9) -0.0002(9)
C1 0.0275(15) 0.0243(14) 0.0204(12) 0.0009(11) -0.0041(11) 0.0052(12)
C2 0.0299(15) 0.0269(15) 0.0151(13) -0.0007(11) -0.0023(10) 0.0031(12)
C3 0.0155(11) 0.0159(12) 0.0188(12) 0.0015(10) 0.0018(9) 0.0017(10)
C4 0.0179(12) 0.0166(12) 0.0158(12) -0.0012(10) -0.0010(10) 0.0001(10)
C5 0.0233(13) 0.0153(12) 0.0156(11) 0.0014(10) 0.0003(10) 0.0013(10)
C6 0.0198(12) 0.0180(13) 0.0164(11) -0.0021(9) -0.0019(10) 0.0003(10)
C7 0.0198(12) 0.0181(12) 0.0137(11) 0.0001(9) 0.0008(10) 0.0029(10)
C8 0.0204(12) 0.0184(13) 0.0163(11) 0.0005(9) -0.0003(10) -0.0037(11)
C9 0.0232(13) 0.0198(13) 0.0162(11) 0.0000(9) -0.0006(10) 0.0015(11)
C10 0.0196(12) 0.0197(13) 0.0169(12) -0.0012(10) 0.0005(10) -0.0010(10)
C11 0.0226(13) 0.0193(13) 0.0171(12) -0.0008(10) 0.0006(10) -0.0006(11)
C12 0.0211(13) 0.0169(13) 0.0223(13) -0.0010(10) 0.0030(10) 0.0047(11)
C13 0.0433(18) 0.0313(16) 0.0173(13) 0.0020(12) 0.0045(12) -0.0053(14)

loop_
_atom_type_symbol
_atom_type_description
_atom_type_scat_dispersion_real
_atom_type_scat_dispersion_imag
_atom_type_scat_source
C C 0.0181 0.0091 'International Tables Vol C Tables 4.2.6.8 and 6.1.1.4'
H H 0.0000 0.0000 'International Tables Vol C Tables 4.2.6.8 and 6.1.1.4'
Cl Cl 0.3639 0.7018 'International Tables Vol C Tables 4.2.6.8 and 6.1.1.4'
N N 0.0311 0.0180 'International Tables Vol C Tables 4.2.6.8 and 6.1.1.4'
O O 0.0492 0.0322 'International Tables Vol C Tables 4.2.6.8 and 6.1.1.4'

loop_
_exptl_crystal_face_index_h
_exptl_crystal_face_index_k
_exptl_crystal_face_index_l
_exptl_crystal_face_perp_dist
_exptl_oxdiff_crystal_face_indexfrac_h
_exptl_oxdiff_crystal_face_indexfrac_k
_exptl_oxdiff_crystal_face_indexfrac_l
_exptl_oxdiff_crystal_face_x
_exptl_oxdiff_crystal_face_y
_exptl_oxdiff_crystal_face_z
0 6 -4 0.1955 0.0045 6.0055 -3.9807 0.2819 0.1254 0.8816
0 -6 4 0.2177 -0.0045 -6.0055 3.9807 -0.2819 -0.1254 -0.8816
6 0 -1 0.0871 6.0004 -0.0019 -1.0211 0.9514 0.1803 -0.3095
-6 0 1 0.0601 -6.0004 0.0019 1.0211 -0.9514 -0.1803 0.3095
-1 0 -16 0.0235 -1.0004 0.0166 -15.9935 -0.2287 0.9301 0.2048
1 0 16 0.0235 1.0004 -0.0166 15.9935 0.2287 -0.9301 -0.2048

loop_
_geom_angle_atom_site_label_1
_geom_angle_atom_site_label_2
_geom_angle_atom_site_label_3
_geom_angle
C12 O3 C13 116.7(2)
C2 N1 H1 116(3)
C3 N1 H1 123(3)
C3 N1 C2 121.7(2)
Cl1 C1 H1A 109.4
Cl1 C1 H1B 109.4
H1A C1 H1B 108.0
C2 C1 Cl1 111.1(2)
C2 C1 H1A 109.4
C2 C1 H1B 109.4
N1 C2 C1 113.7(2)
N1 C2 H2A 108.8
N1 C2 H2B 108.8
C1 C2 H2A 108.8
C1 C2 H2B 108.8
H2A C2 H2B 107.7
O1 C3 N1 123.0(3)
O1 C3 C4 121.5(3)
N1 C3 C4 115.5(2)
C3 C4 C5 126.6(2)
C3 C4 C7 124.5(2)
C3 C4 C8 125.3(2)
C5 C4 C7 89.9(2)
C5 C4 C8 89.90(19)
C7 C4 C8 89.37(19)
C4 C5 H5 124.9
C4 C5 C6 90.4(2)
C4 C5 C9 90.4(2)
C6 C5 H5 124.9
C6 C5 C9 90.6(2)
C9 C5 H5 124.9
C5 C6 H6 125.3
C5 C6 C7 90.1(2)
C5 C6 C10 89.9(2)
C7 C6 H6 125.3
C10 C6 H6 125.3
C10 C6 C7 89.8(2)
C4 C7 H7 125.4
C6 C7 C4 89.5(2)
C6 C7 H7 125.4
C11 C7 C4 90.0(2)
C11 C7 C6 89.90(19)
C11 C7 H7 125.4
C4 C8 H8 125.4
C9 C8 C4 89.5(2)
C9 C8 H8 125.4
C11 C8 C4 90.2(2)
C11 C8 H8 125.4
C11 C8 C9 89.9(2)
C5 C9 C8 90.1(2)
C5 C9 H9 125.4
C5 C9 C10 89.4(2)
C8 C9 H9 125.4
C8 C9 C10 89.8(2)
C10 C9 H9 125.4
C6 C10 C9 90.1(2)
C11 C10 C6 90.4(2)
C11 C10 C9 89.5(2)
C12 C10 C6 127.0(2)
C12 C10 C9 123.9(2)
C12 C10 C11 124.9(2)
C7 C11 H11 125.0
C8 C11 C7 90.4(2)
C8 C11 C10 90.8(2)
C8 C11 H11 125.0
C10 C11 C7 90.0(2)
C10 C11 H11 125.0
O2 C12 O3 124.1(3)
O2 C12 C10 125.2(3)
O3 C12 C10 110.7(2)
O3 C13 H13A 109.5
O3 C13 H13B 109.5
O3 C13 H13C 109.5
H13A C13 H13B 109.5
H13A C13 H13C 109.5
H13B C13 H13C 109.5

loop_
_geom_bond_atom_site_label_1
_geom_bond_atom_site_label_2
_geom_bond_distance
Cl1 C1 1.802(3)
O1 C3 1.236(3)
O2 C12 1.201(4)
O3 C12 1.346(4)
O3 C13 1.441(3)
N1 H1 0.85(4)
N1 C2 1.444(3)
N1 C3 1.342(4)
C1 H1A 0.9900
C1 H1B 0.9900
C1 C2 1.510(4)
C2 H2A 0.9900
C2 H2B 0.9900
C3 C4 1.503(3)
C4 C5 1.560(4)
C4 C7 1.578(4)
C4 C8 1.579(4)
C5 H5 1.0000
C5 C6 1.563(4)
C5 C9 1.564(4)
C6 H6 1.0000
C6 C7 1.570(4)
C6 C10 1.564(4)
C7 H7 1.0000
C7 C11 1.568(4)
C8 H8 1.0000
C8 C9 1.569(4)
C8 C11 1.560(4)
C9 H9 1.0000
C9 C10 1.578(4)
C10 C11 1.561(4)
C10 C12 1.483(4)
C11 H11 1.0000
C13 H13A 0.9800
C13 H13B 0.9800
C13 H13C 0.9800

loop_
_geom_torsion_atom_site_label_1
_geom_torsion_atom_site_label_2
_geom_torsion_atom_site_label_3
_geom_torsion_atom_site_label_4
_geom_torsion
Cl1 C1 C2 N1 60.1(3)
O1 C3 C4 C5 -178.0(3)
O1 C3 C4 C7 61.5(4)
O1 C3 C4 C8 -56.5(4)
N1 C3 C4 C5 3.8(4)
N1 C3 C4 C7 -116.7(3)
N1 C3 C4 C8 125.2(3)
C2 N1 C3 O1 -2.1(4)
C2 N1 C3 C4 176.1(2)
C3 N1 C2 C1 78.2(3)
C3 C4 C5 C6 -134.1(3)
C3 C4 C5 C9 135.2(3)
C3 C4 C7 C6 135.6(3)
C3 C4 C7 C11 -134.5(3)
C3 C4 C8 C9 -136.1(3)
C3 C4 C8 C11 134.0(3)
C4 C5 C6 C7 -0.7(2)
C4 C5 C6 C10 -90.4(2)
C4 C5 C9 C8 0.6(2)
C4 C5 C9 C10 90.4(2)
C4 C7 C11 C8 0.7(2)
C4 C7 C11 C10 -90.1(2)
C4 C8 C9 C5 -0.6(2)
C4 C8 C9 C10 -90.0(2)
C4 C8 C11 C7 -0.7(2)
C4 C8 C11 C10 89.3(2)
C5 C4 C7 C6 -0.65(19)
C5 C4 C7 C11 89.2(2)
C5 C4 C8 C9 0.6(2)
C5 C4 C8 C11 -89.3(2)
C5 C6 C7 C4 0.65(19)
C5 C6 C7 C11 -89.3(2)
C5 C6 C10 C9 0.0(2)
C5 C6 C10 C11 89.5(2)
C5 C6 C10 C12 -134.3(3)
C5 C9 C10 C6 0.0(2)
C5 C9 C10 C11 -90.4(2)
C5 C9 C10 C12 136.5(3)
C6 C5 C9 C8 -89.8(2)
C6 C5 C9 C10 0.0(2)
C6 C7 C11 C8 90.2(2)
C6 C7 C11 C10 -0.6(2)
C6 C10 C11 C7 0.6(2)
C6 C10 C11 C8 -89.8(2)
C6 C10 C12 O2 -167.0(3)
C6 C10 C12 O3 15.5(4)
C7 C4 C5 C6 0.7(2)
C7 C4 C5 C9 -90.0(2)
C7 C4 C8 C9 90.5(2)
C7 C4 C8 C11 0.66(19)
C7 C6 C10 C9 -90.1(2)
C7 C6 C10 C11 -0.6(2)
C7 C6 C10 C12 135.6(3)
C8 C4 C5 C6 90.0(2)
C8 C4 C5 C9 -0.6(2)
C8 C4 C7 C6 -90.56(19)
C8 C4 C7 C11 -0.66(19)
C8 C9 C10 C6 90.1(2)
C8 C9 C10 C11 -0.3(2)
C8 C9 C10 C12 -133.4(3)
C9 C5 C6 C7 89.78(19)
C9 C5 C6 C10 0.0(2)
C9 C8 C11 C7 -90.2(2)
C9 C8 C11 C10 -0.3(2)
C9 C10 C11 C7 90.7(2)
C9 C10 C11 C8 0.3(2)
C9 C10 C12 O2 72.6(4)
C9 C10 C12 O3 -105.0(3)
C10 C6 C7 C4 90.6(2)
C10 C6 C7 C11 0.6(2)
C11 C8 C9 C5 89.6(2)
C11 C8 C9 C10 0.3(2)
C11 C10 C12 O2 -44.6(4)
C11 C10 C12 O3 137.9(3)
C12 C10 C11 C7 -137.0(3)
C12 C10 C11 C8 132.6(3)
C13 O3 C12 O2 2.4(4)
C13 O3 C12 C10 179.9(2)
